data_7011890
loop_
_publ_author_name
'Wiesbrock, Frank'
'Schmidbaur, Hubert'

_publ_section_title
;
 Zinc and lithium hydrogen-??-glutamate: large-pore network layer
 structures
;
_journal_issue 16
_journal_name_full 'Journal of the Chemical Society, Dalton Transactions'
_journal_page_first 3201
_journal_paper_doi 10.1039/b205327f
_journal_year 2002
_chemical_formula_sum 'C10 H22 N2 O11 Zn'
_chemical_formula_weight 411.67
_space_group_IT_number 14
_symmetry_cell_setting monoclinic
_symmetry_space_group_name_Hall '-P 2yn'
_symmetry_space_group_name_H-M 'P 1 21/n 1'
_atom_sites_solution_hydrogens difmap
_atom_sites_solution_primary direct
_atom_sites_solution_secondary difmap
_audit_creation_method SHELXL-97
_cell_angle_alpha 90.00
_cell_angle_beta 97.3830(6)
_cell_angle_gamma 90.00
_cell_formula_units_Z 4
_cell_length_a 8.85100(10)
_cell_length_b 9.10500(10)
_cell_length_c 19.8280(4)
_cell_measurement_reflns_used 42910
_cell_measurement_temperature 143(2)
_cell_volume 1584.66(4)
_computing_cell_refinement DENZO
_computing_data_collection XPRESS
_computing_data_reduction SCALEPACK
_computing_molecular_graphics SHELXTL
_computing_publication_material 'SHELXL-97 (Sheldrick, 1997)'
_computing_structure_refinement 'SHELXL-97 (Sheldrick, 1997)'
_computing_structure_solution 'SHELXS-97 (Sheldrick, 1990)'
_diffrn_ambient_temperature 143(2)
_diffrn_measured_fraction_theta_full 0.995
_diffrn_measured_fraction_theta_max 0.995
_diffrn_measurement_device_type 'Nonius DIP 2020'
_diffrn_measurement_method phi-rotation
_diffrn_radiation_monochromator graphite
_diffrn_radiation_source 'fine-focus sealed tube'
_diffrn_radiation_type MoK\a
_diffrn_radiation_wavelength 0.71073
_diffrn_reflns_av_R_equivalents 0.040
_diffrn_reflns_av_sigmaI/netI 0.0299
_diffrn_reflns_limit_h_max 11
_diffrn_reflns_limit_h_min 0
_diffrn_reflns_limit_k_max 11
_diffrn_reflns_limit_k_min 0
_diffrn_reflns_limit_l_max 25
_diffrn_reflns_limit_l_min -25
_diffrn_reflns_number 42910
_diffrn_reflns_theta_full 27.19
_diffrn_reflns_theta_max 27.19
_diffrn_reflns_theta_min 3.22
_exptl_absorpt_coefficient_mu 1.612
_exptl_absorpt_correction_type none
_exptl_crystal_colour colourless
_exptl_crystal_density_diffrn 1.726
_exptl_crystal_density_method 'not measured'
_exptl_crystal_description block
_exptl_crystal_F_000 856
_exptl_crystal_size_max 0.20
_exptl_crystal_size_mid 0.15
_exptl_crystal_size_min 0.10
_refine_diff_density_max 0.922
_refine_diff_density_min -0.561
_refine_diff_density_rms 0.077
_refine_ls_extinction_method none
_refine_ls_goodness_of_fit_ref 1.061
_refine_ls_hydrogen_treatment isotropic
_refine_ls_matrix_type full
_refine_ls_number_parameters 305
_refine_ls_number_reflns 3514
_refine_ls_number_restraints 0
_refine_ls_restrained_S_all 1.061
_refine_ls_R_factor_all 0.0380
_refine_ls_R_factor_gt 0.0354
_refine_ls_shift/su_max 0.000
_refine_ls_shift/su_mean 0.000
_refine_ls_structure_factor_coef Fsqd
_refine_ls_weighting_details 'calc w=1/[\s^2^(Fo^2^)+(0.0501P)^2^+1.2647P] where P=(Fo^2^+2Fc^2^)/3'
_refine_ls_weighting_scheme calc
_refine_ls_wR_factor_gt 0.0911
_refine_ls_wR_factor_ref 0.0934
_reflns_number_gt 3268
_reflns_number_total 3514
_reflns_threshold_expression >2sigma(I)
_cod_data_source_file b205327f.txt
_cod_data_source_block wies6
_cod_original_sg_symbol_H-M P2(1)/n
_cod_database_code 7011890

loop_
_symmetry_equiv_pos_as_xyz
'x, y, z'
'-x+1/2, y+1/2, -z+1/2'
'-x, -y, -z'
'x-1/2, -y-1/2, z-1/2'

loop_
_atom_site_label
_atom_site_type_symbol
_atom_site_fract_x
_atom_site_fract_y
_atom_site_fract_z
_atom_site_U_iso_or_equiv
_atom_site_adp_type
_atom_site_occupancy
_atom_site_symmetry_multiplicity
_atom_site_calc_flag
_atom_site_refinement_flags
_atom_site_disorder_assembly
_atom_site_disorder_group
Zn1 Zn 0.38248(2) 0.24800(2) 0.133592(12) 0.01734(10) Uani 1 1 d . . .
O14 O 0.17567(16) 0.16756(15) 0.09971(7) 0.0213(3) Uani 1 1 d . . .
C5 C 0.1011(2) 0.24427(19) 0.05203(11) 0.0176(4) Uani 1 1 d . . .
O13 O 0.14968(17) 0.35912(15) 0.02953(8) 0.0240(3) Uani 1 1 d . . .
C4 C -0.0550(2) 0.1881(2) 0.02325(11) 0.0200(4) Uani 1 1 d . . .
N1 N -0.1136(2) 0.35063(19) -0.07632(9) 0.0184(3) Uani 1 1 d . . .
C3 C -0.1585(2) 0.3101(2) -0.00833(10) 0.0187(4) Uani 1 1 d . . .
O3 O -0.1224(2) 0.10466(18) -0.15454(9) 0.0286(3) Uani 1 1 d . . .
O2 O 0.2939(2) 0.1018(2) -0.06296(9) 0.0324(4) Uani 1 1 d . . .
O1 O 0.7923(2) 0.6342(2) 0.12699(9) 0.0374(4) Uani 1 1 d . . .
H31 H -0.144(3) 0.396(3) 0.0206(12) 0.016(5) Uiso 1 1 d . . .
H03 H -0.011(3) 0.378(3) -0.0722(13) 0.028(7) Uiso 1 1 d . . .
H42 H -0.100(3) 0.137(3) 0.0562(14) 0.031(7) Uiso 1 1 d . . .
H41 H -0.044(3) 0.119(3) -0.0107(14) 0.027(6) Uiso 1 1 d . . .
H02 H -0.119(3) 0.270(3) -0.1023(16) 0.031(7) Uiso 1 1 d . . .
H01 H -0.168(3) 0.429(3) -0.0935(15) 0.035(7) Uiso 1 1 d . . .
H6 H -0.054(4) 0.102(4) -0.1803(18) 0.050(9) Uiso 1 1 d . . .
H2 H 0.756(4) 0.708(4) 0.1013(19) 0.054(9) Uiso 1 1 d . . .
H4 H 0.344(4) 0.054(3) -0.0902(17) 0.040(8) Uiso 1 1 d . . .
H3 H 0.357(4) 0.127(4) -0.0299(18) 0.053(10) Uiso 1 1 d . . .
H5 H -0.129(4) 0.021(4) -0.1385(16) 0.043(8) Uiso 1 1 d . . .
H1 H 0.733(5) 0.560(5) 0.108(2) 0.077(13) Uiso 1 1 d . . .
O12 O -0.51576(17) 0.20601(18) 0.05295(8) 0.0260(3) Uani 1 1 d . . .
O11 O -0.31715(17) 0.33272(18) 0.10177(7) 0.0274(3) Uani 1 1 d . . .
C2 C -0.3259(3) 0.2679(2) -0.01605(11) 0.0209(4) Uani 1 1 d . . .
H22 H -0.383(3) 0.341(3) -0.0456(14) 0.030(7) Uiso 1 1 d . . .
H21 H -0.343(3) 0.166(3) -0.0375(13) 0.026(6) Uiso 1 1 d . . .
C1 C -0.3880(2) 0.2696(2) 0.05185(11) 0.0202(4) Uani 1 1 d . . .
O16 O 0.36618(16) 0.46021(15) 0.15161(7) 0.0211(3) Uani 1 1 d . . .
C8 C 0.5272(3) 0.7531(2) 0.26933(11) 0.0203(4) Uani 1 1 d . . .
N2 N 0.6937(2) 0.7449(2) 0.26300(11) 0.0239(4) Uani 1 1 d . . .
H81 H 0.515(3) 0.693(3) 0.3125(13) 0.024(6) Uiso 1 1 d . . .
H06 H 0.713(4) 0.809(4) 0.2310(17) 0.042(8) Uiso 1 1 d . . .
H05 H 0.716(4) 0.656(4) 0.2580(17) 0.050(9) Uiso 1 1 d . . .
H04 H 0.747(4) 0.772(3) 0.3036(18) 0.042(9) Uiso 1 1 d . . .
O15 O 0.55763(17) 0.45422(16) 0.23709(7) 0.0232(3) Uani 1 1 d . . .
C6 C 0.4579(2) 0.5205(2) 0.19952(9) 0.0174(4) Uani 1 1 d . . .
C7 C 0.4325(2) 0.6835(2) 0.20821(11) 0.0223(4) Uani 1 1 d . . .
H72 H 0.327(4) 0.698(4) 0.2118(15) 0.040(8) Uiso 1 1 d . . .
H71 H 0.456(4) 0.735(3) 0.1661(18) 0.041(9) Uiso 1 1 d . . .
O18 O 0.40792(18) 1.12763(16) 0.21657(8) 0.0272(3) Uani 1 1 d . . .
C10 C 0.4950(2) 1.0163(2) 0.22110(10) 0.0215(4) Uani 1 1 d . . .
O17 O 0.59466(19) 0.99177(19) 0.18383(8) 0.0330(4) Uani 1 1 d . . .
C9 C 0.4791(2) 0.9122(2) 0.27974(10) 0.0217(4) Uani 1 1 d . . .
H92 H 0.542(3) 0.952(3) 0.3202(14) 0.034(7) Uiso 1 1 d . . .
H91 H 0.370(3) 0.915(3) 0.2892(14) 0.034(7) Uiso 1 1 d . . .

loop_
_atom_site_aniso_label
_atom_site_aniso_U_11
_atom_site_aniso_U_22
_atom_site_aniso_U_33
_atom_site_aniso_U_23
_atom_site_aniso_U_13
_atom_site_aniso_U_12
Zn1 0.01712(15) 0.01514(16) 0.01969(15) -0.00031(7) 0.00212(10) -0.00009(8)
O14 0.0205(7) 0.0204(7) 0.0219(7) 0.0042(5) -0.0014(5) -0.0012(6)
C5 0.0205(10) 0.0160(9) 0.0171(9) -0.0010(6) 0.0049(8) 0.0015(7)
O13 0.0238(7) 0.0174(7) 0.0301(8) 0.0040(6) 0.0008(6) -0.0026(6)
C4 0.0200(9) 0.0162(9) 0.0231(9) 0.0034(8) 0.0005(7) -0.0004(8)
N1 0.0204(8) 0.0154(8) 0.0197(8) 0.0007(6) 0.0034(6) 0.0007(7)
C3 0.0210(9) 0.0169(9) 0.0180(9) 0.0014(7) 0.0023(7) 0.0001(8)
O3 0.0381(9) 0.0192(8) 0.0304(8) -0.0017(6) 0.0116(7) -0.0019(7)
O2 0.0306(9) 0.0354(9) 0.0307(9) -0.0062(7) 0.0020(7) 0.0022(7)
O1 0.0429(10) 0.0334(9) 0.0340(9) 0.0032(8) -0.0025(8) 0.0026(8)
O12 0.0218(7) 0.0310(8) 0.0260(8) -0.0026(7) 0.0063(6) -0.0028(7)
O11 0.0284(8) 0.0328(8) 0.0208(7) -0.0019(6) 0.0028(6) -0.0041(7)
C2 0.0196(10) 0.0244(10) 0.0182(10) 0.0003(8) 0.0006(8) 0.0004(8)
C1 0.0203(10) 0.0211(9) 0.0190(10) 0.0023(7) 0.0011(8) 0.0036(7)
O16 0.0219(7) 0.0169(6) 0.0233(7) -0.0014(5) -0.0019(5) -0.0019(5)
C8 0.0206(10) 0.0181(10) 0.0217(10) -0.0001(7) 0.0007(8) -0.0002(7)
N2 0.0196(9) 0.0237(11) 0.0276(10) -0.0033(7) -0.0007(8) -0.0002(7)
O15 0.0240(7) 0.0203(7) 0.0239(7) 0.0004(6) -0.0025(6) 0.0022(6)
C6 0.0160(8) 0.0174(9) 0.0187(9) 0.0001(7) 0.0019(7) -0.0020(7)
C7 0.0206(10) 0.0185(10) 0.0261(10) -0.0027(8) -0.0038(8) 0.0005(8)
O18 0.0322(8) 0.0223(7) 0.0263(8) 0.0024(6) 0.0006(6) 0.0060(6)
C10 0.0195(9) 0.0193(9) 0.0247(10) -0.0012(8) -0.0006(7) -0.0033(8)
O17 0.0333(9) 0.0341(9) 0.0339(9) 0.0101(7) 0.0133(7) 0.0062(7)
C9 0.0252(10) 0.0175(9) 0.0215(9) -0.0014(7) -0.0005(8) 0.0009(8)

loop_
_atom_type_symbol
_atom_type_description
_atom_type_scat_dispersion_real
_atom_type_scat_dispersion_imag
_atom_type_scat_source
C C 0.0033 0.0016 'International Tables Vol C Tables 4.2.6.8 and 6.1.1.4'
H H 0.0000 0.0000 'International Tables Vol C Tables 4.2.6.8 and 6.1.1.4'
N N 0.0061 0.0033 'International Tables Vol C Tables 4.2.6.8 and 6.1.1.4'
O O 0.0106 0.0060 'International Tables Vol C Tables 4.2.6.8 and 6.1.1.4'
Zn Zn 0.2839 1.4301 'International Tables Vol C Tables 4.2.6.8 and 6.1.1.4'

loop_
_geom_angle_atom_site_label_1
_geom_angle_atom_site_label_2
_geom_angle_atom_site_label_3
_geom_angle
_geom_angle_site_symmetry_1
_geom_angle_site_symmetry_3
_geom_angle_publ_flag
O18 Zn1 O12 123.77(7) 1_545 1_655 ?
O18 Zn1 O16 113.42(6) 1_545 . ?
O12 Zn1 O16 112.86(7) 1_655 . ?
O18 Zn1 O14 94.49(6) 1_545 . ?
O12 Zn1 O14 98.63(6) 1_655 . ?
O16 Zn1 O14 109.47(6) . . ?
C5 O14 Zn1 114.06(12) . . ?
O13 C5 O14 123.71(19) . . ?
O13 C5 C4 119.52(18) . . ?
O14 C5 C4 116.77(16) . . ?
C5 C4 C3 112.34(16) . . ?
C5 C4 H42 110.8(17) . . ?
C3 C4 H42 111.4(17) . . ?
C5 C4 H41 108.7(16) . . ?
C3 C4 H41 108.0(16) . . ?
H42 C4 H41 105(2) . . ?
C3 N1 H03 110.7(16) . . ?
C3 N1 H02 108.2(19) . . ?
H03 N1 H02 105(2) . . ?
C3 N1 H01 110.0(18) . . ?
H03 N1 H01 107(2) . . ?
H02 N1 H01 116(3) . . ?
N1 C3 C2 109.84(16) . . ?
N1 C3 C4 109.53(16) . . ?
C2 C3 C4 112.59(16) . . ?
N1 C3 H31 107.5(14) . . ?
C2 C3 H31 108.7(14) . . ?
C4 C3 H31 108.6(14) . . ?
H6 O3 H5 107(3) . . ?
H4 O2 H3 106(3) . . ?
H2 O1 H1 100(3) . . ?
C1 O12 Zn1 115.16(14) . 1_455 ?
C1 C2 C3 111.56(17) . . ?
C1 C2 H22 107.7(16) . . ?
C3 C2 H22 107.8(16) . . ?
C1 C2 H21 109.3(15) . . ?
C3 C2 H21 111.0(15) . . ?
H22 C2 H21 109(2) . . ?
O11 C1 O12 123.7(2) . . ?
O11 C1 C2 120.53(19) . . ?
O12 C1 C2 115.72(18) . . ?
C6 O16 Zn1 119.72(12) . . ?
N2 C8 C7 111.10(18) . . ?
N2 C8 C9 110.62(16) . . ?
C7 C8 C9 111.57(17) . . ?
N2 C8 H81 104.6(14) . . ?
C7 C8 H81 109.6(14) . . ?
C9 C8 H81 109.1(15) . . ?
C8 N2 H06 108(2) . . ?
C8 N2 H05 108(2) . . ?
H06 N2 H05 118(3) . . ?
C8 N2 H04 108(2) . . ?
H06 N2 H04 109(3) . . ?
H05 N2 H04 105(3) . . ?
O15 C6 O16 124.70(18) . . ?
O15 C6 C7 120.97(17) . . ?
O16 C6 C7 114.31(16) . . ?
C6 C7 C8 115.11(17) . . ?
C6 C7 H72 108(2) . . ?
C8 C7 H72 109.1(19) . . ?
C6 C7 H71 108.1(17) . . ?
C8 C7 H71 108.5(18) . . ?
H72 C7 H71 108(3) . . ?
C10 O18 Zn1 120.50(14) . 1_565 ?
O17 C10 O18 125.0(2) . . ?
O17 C10 C9 119.02(19) . . ?
O18 C10 C9 115.91(18) . . ?
C10 C9 C8 115.61(17) . . ?
C10 C9 H92 107.1(16) . . ?
C8 C9 H92 108.7(16) . . ?
C10 C9 H91 108.0(16) . . ?
C8 C9 H91 110.0(16) . . ?
H92 C9 H91 107(2) . . ?

loop_
_geom_bond_atom_site_label_1
_geom_bond_atom_site_label_2
_geom_bond_distance
_geom_bond_site_symmetry_2
_geom_bond_publ_flag
Zn1 O18 1.9656(15) 1_545 ?
Zn1 O12 1.9708(15) 1_655 ?
Zn1 O16 1.9736(14) . ?
Zn1 O14 2.0055(14) . ?
O14 C5 1.287(2) . ?
C5 O13 1.236(2) . ?
C5 C4 1.514(3) . ?
C4 C3 1.523(3) . ?
C4 H42 0.93(3) . ?
C4 H41 0.93(3) . ?
N1 C3 1.500(2) . ?
N1 H03 0.94(3) . ?
N1 H02 0.90(3) . ?
N1 H01 0.90(3) . ?
C3 C2 1.520(3) . ?
C3 H31 0.97(2) . ?
O3 H6 0.84(4) . ?
O3 H5 0.83(3) . ?
O2 H4 0.86(3) . ?
O2 H3 0.84(4) . ?
O1 H2 0.88(4) . ?
O1 H1 0.91(5) . ?
O12 C1 1.273(3) . ?
O12 Zn1 1.9708(15) 1_455 ?
O11 C1 1.242(3) . ?
C2 C1 1.518(3) . ?
C2 H22 0.98(3) . ?
C2 H21 1.02(3) . ?
O16 C6 1.290(2) . ?
C8 N2 1.497(3) . ?
C8 C7 1.521(3) . ?
C8 C9 1.531(3) . ?
C8 H81 1.03(3) . ?
N2 H06 0.89(3) . ?
N2 H05 0.85(4) . ?
N2 H04 0.91(4) . ?
O15 C6 1.236(2) . ?
C6 C7 1.515(3) . ?
C7 H72 0.96(3) . ?
C7 H71 1.00(3) . ?
O18 C10 1.269(3) . ?
O18 Zn1 1.9656(15) 1_565 ?
C10 O17 1.242(3) . ?
C10 C9 1.521(3) . ?
C9 H92 0.98(3) . ?
C9 H91 1.01(3) . ?

loop_
_geom_torsion_atom_site_label_1
_geom_torsion_atom_site_label_2
_geom_torsion_atom_site_label_3
_geom_torsion_atom_site_label_4
_geom_torsion
_geom_torsion_site_symmetry_1
_geom_torsion_site_symmetry_2
_geom_torsion_site_symmetry_3
_geom_torsion_site_symmetry_4
_geom_torsion_publ_flag
O18 Zn1 O14 C5 164.74(13) 1_545 . . . ?
O12 Zn1 O14 C5 -70.11(14) 1_655 . . . ?
O16 Zn1 O14 C5 47.95(14) . . . . ?
Zn1 O14 C5 O13 -1.4(2) . . . . ?
Zn1 O14 C5 C4 178.95(13) . . . . ?
O13 C5 C4 C3 -24.1(3) . . . . ?
O14 C5 C4 C3 155.49(17) . . . . ?
C5 C4 C3 N1 76.4(2) . . . . ?
C5 C4 C3 C2 -161.13(17) . . . . ?
N1 C3 C2 C1 -163.28(16) . . . . ?
C4 C3 C2 C1 74.4(2) . . . . ?
Zn1 O12 C1 O11 12.2(3) 1_455 . . . ?
Zn1 O12 C1 C2 -166.28(14) 1_455 . . . ?
C3 C2 C1 O11 16.0(3) . . . . ?
C3 C2 C1 O12 -165.39(18) . . . . ?
O18 Zn1 O16 C6 44.34(15) 1_545 . . . ?
O12 Zn1 O16 C6 -102.80(14) 1_655 . . . ?
O14 Zn1 O16 C6 148.44(13) . . . . ?
Zn1 O16 C6 O15 -1.0(3) . . . . ?
Zn1 O16 C6 C7 -179.65(13) . . . . ?
O15 C6 C7 C8 -5.3(3) . . . . ?
O16 C6 C7 C8 173.41(17) . . . . ?
N2 C8 C7 C6 63.7(2) . . . . ?
C9 C8 C7 C6 -172.31(17) . . . . ?
Zn1 O18 C10 O17 17.1(3) 1_565 . . . ?
Zn1 O18 C10 C9 -166.61(13) 1_565 . . . ?
O17 C10 C9 C8 -28.8(3) . . . . ?
O18 C10 C9 C8 154.73(18) . . . . ?
N2 C8 C9 C10 63.7(2) . . . . ?
C7 C8 C9 C10 -60.5(2) . . . . ?
